data_2107084
loop_
_publ_author_name
'Marezio, M.'
'Remeika, J.P.'
'Dernier, P.D.'

_publ_section_title
;
 The crystal chemistry of the rare earth orthoferrites
;
_journal_name_full 'Acta Crystallographica B (24,1968-38,1982)'
_journal_page_first 2008
_journal_page_last 2022
_journal_volume 26
_journal_year 1970
_chemical_formula_sum 'Fe O3 Pr'
_chemical_name_systematic 'Pr (Fe O3)'
_space_group_IT_number 62
_symmetry_space_group_name_Hall '-P 2c 2ab'
_symmetry_space_group_name_H-M 'P b n m'
_cell_angle_alpha 90
_cell_angle_beta 90
_cell_angle_gamma 90
_cell_formula_units_Z 4
_cell_length_a 5.482
_cell_length_b 5.578
_cell_length_c 7.786
_cell_volume 238.085
_citation_journal_id_ASTM ACBCAR
_cod_data_source_file Marezio_ACBCAR_1970_1754.cif
_cod_data_source_block Fe1O3Pr1
_cod_original_cell_volume 238.0849
_cod_original_sg_symbol_Hall '-P 2ac 2n (z,x,y)'
_cod_original_formula_sum 'Fe1 O3 Pr1'
_cod_database_code 2107084

loop_
_symmetry_equiv_pos_as_xyz
x,y,z
x+1/2,-y+1/2,-z
-x+1/2,y+1/2,-z+1/2
-x,-y,z+1/2
-x,-y,-z
-x-1/2,y-1/2,z
x-1/2,-y-1/2,z-1/2
x,y,-z-1/2

loop_
_atom_site_label
_atom_site_type_symbol
_atom_site_fract_x
_atom_site_fract_y
_atom_site_fract_z
_atom_site_occupancy
_atom_site_U_iso_or_equiv
O2 O-2 0.7075 0.2919 0.0437 1 0.0
O1 O-2 0.0817 0.4788 0.25 1 0.0
Pr1 Pr+3 0.99097 0.04367 0.25 1 0.0
Fe1 Fe+3 0 0.5 0 1 0.0
